data_7108516
loop_
_publ_author_name
'Hai-Tao Zhu'
'Xue Dong'
'Li-Jing Wang'
'Mei-Jin Zhong'
'Xue-Yuan Liu'
'Yong-Min Liang'

_publ_section_title
;
 Facile synthesis of 2-iodo-spiro[indene-1,1'-isobenzofuran]-3'-ones via
 iodine-promoted cascade cyclization
;
_journal_name_full Chem.Commun.
_journal_page_first 10748
_journal_paper_doi 10.1039/c2cc36127b
_journal_volume 48
_journal_year 2012
_chemical_formula_sum 'C22 H13 I O2'
_chemical_formula_weight 436.22
_chemical_name_systematic
;
?
;
_space_group_IT_number 2
_symmetry_cell_setting triclinic
_symmetry_space_group_name_Hall '-P 1'
_symmetry_space_group_name_H-M 'P -1'
_atom_sites_solution_hydrogens geom
_atom_sites_solution_primary direct
_atom_sites_solution_secondary difmap
_audit_creation_method SHELXL-97
_cell_angle_alpha 98.526(3)
_cell_angle_beta 93.088(3)
_cell_angle_gamma 117.892(2)
_cell_formula_units_Z 2
_cell_length_a 9.369(2)
_cell_length_b 9.971(2)
_cell_length_c 10.815(4)
_cell_measurement_reflns_used 3595
_cell_measurement_temperature 293(2)
_cell_measurement_theta_max 28.25
_cell_measurement_theta_min 2.36
_cell_volume 874.3(4)
_computing_cell_refinement 'Bruker SAINT'
_computing_data_collection 'Bruker APEX2'
_computing_data_reduction 'Bruker SAINT'
_computing_molecular_graphics 'Bruker SHELXTL'
_computing_publication_material 'Bruker SHELXTL'
_computing_structure_refinement 'SHELXL-97 (Sheldrick, 2008)'
_computing_structure_solution 'SHELXS-97 (Sheldrick, 2008)'
_diffrn_ambient_temperature 293(2)
_diffrn_measured_fraction_theta_full 0.980
_diffrn_measured_fraction_theta_max 0.980
_diffrn_measurement_device_type 'Bruker APEX-II CCD'
_diffrn_measurement_method '\f and \w scans'
_diffrn_radiation_monochromator graphite
_diffrn_radiation_source 'fine-focus sealed tube'
_diffrn_radiation_type MoK\a
_diffrn_radiation_wavelength 0.71073
_diffrn_reflns_av_R_equivalents 0.0220
_diffrn_reflns_av_sigmaI/netI 0.0352
_diffrn_reflns_limit_h_max 11
_diffrn_reflns_limit_h_min -11
_diffrn_reflns_limit_k_max 12
_diffrn_reflns_limit_k_min -12
_diffrn_reflns_limit_l_max 13
_diffrn_reflns_limit_l_min -13
_diffrn_reflns_number 6204
_diffrn_reflns_theta_full 25.50
_diffrn_reflns_theta_max 25.50
_diffrn_reflns_theta_min 2.36
_exptl_absorpt_coefficient_mu 1.843
_exptl_absorpt_correction_T_max 0.7209
_exptl_absorpt_correction_T_min 0.6765
_exptl_absorpt_correction_type multi-scan
_exptl_absorpt_process_details SADABS
_exptl_crystal_colour yellow
_exptl_crystal_density_diffrn 1.657
_exptl_crystal_density_method 'not measured'
_exptl_crystal_description block
_exptl_crystal_F_000 428
_exptl_crystal_size_max 0.23
_exptl_crystal_size_mid 0.22
_exptl_crystal_size_min 0.19
_refine_diff_density_max 0.457
_refine_diff_density_min -0.490
_refine_diff_density_rms 0.068
_refine_ls_extinction_method none
_refine_ls_goodness_of_fit_ref 1.045
_refine_ls_hydrogen_treatment constr
_refine_ls_matrix_type full
_refine_ls_number_parameters 226
_refine_ls_number_reflns 3182
_refine_ls_number_restraints 0
_refine_ls_restrained_S_all 1.045
_refine_ls_R_factor_all 0.0356
_refine_ls_R_factor_gt 0.0278
_refine_ls_shift/su_max 0.001
_refine_ls_shift/su_mean 0.000
_refine_ls_structure_factor_coef Fsqd
_refine_ls_weighting_details 'calc w=1/[\s^2^(Fo^2^)+(0.0205P)^2^+0.7985P] where P=(Fo^2^+2Fc^2^)/3'
_refine_ls_weighting_scheme calc
_refine_ls_wR_factor_gt 0.0593
_refine_ls_wR_factor_ref 0.0624
_reflns_number_gt 2771
_reflns_number_total 3182
_reflns_threshold_expression >2sigma(I)
_cod_data_source_file c2cc36127b.txt
_cod_data_source_block p-1
_cod_original_sg_symbol_H-M P-1
_cod_database_code 7108516

loop_
_symmetry_equiv_pos_as_xyz
'x, y, z'
'-x, -y, -z'

loop_
_atom_site_label
_atom_site_type_symbol
_atom_site_fract_x
_atom_site_fract_y
_atom_site_fract_z
_atom_site_U_iso_or_equiv
_atom_site_adp_type
_atom_site_occupancy
_atom_site_symmetry_multiplicity
_atom_site_calc_flag
_atom_site_refinement_flags
C1 C 0.1958(4) 0.0158(4) 0.0343(3) 0.0303(7) Uani 1 1 d .
C2 C 0.2373(4) 0.1730(4) 0.0201(3) 0.0291(7) Uani 1 1 d .
C3 C 0.2196(4) 0.2267(4) -0.0878(3) 0.0406(8) Uani 1 1 d .
H3 H 0.1816 0.1612 -0.1666 0.049 Uiso 1 1 calc R
C4 C 0.2598(5) 0.3792(5) -0.0741(3) 0.0468(9) Uani 1 1 d .
H4 H 0.2490 0.4185 -0.1448 0.056 Uiso 1 1 calc R
C5 C 0.3163(4) 0.4756(4) 0.0431(3) 0.0438(9) Uani 1 1 d .
H5 H 0.3428 0.5789 0.0499 0.053 Uiso 1 1 calc R
C6 C 0.3346(4) 0.4227(4) 0.1507(3) 0.0359(8) Uani 1 1 d .
H6 H 0.3732 0.4885 0.2294 0.043 Uiso 1 1 calc R
C7 C 0.2934(4) 0.2688(4) 0.1370(3) 0.0270(7) Uani 1 1 d .
C8 C 0.2931(4) 0.1755(3) 0.2341(3) 0.0271(7) Uani 1 1 d .
C9 C 0.1992(4) 0.1818(3) 0.3427(3) 0.0260(6) Uani 1 1 d .
C10 C 0.0437(4) 0.1603(4) 0.3405(3) 0.0316(7) Uani 1 1 d .
H10 H -0.0215 0.1374 0.2643 0.038 Uiso 1 1 calc R
C11 C -0.0146(4) 0.1732(4) 0.4545(3) 0.0354(8) Uani 1 1 d .
H11 H -0.1209 0.1564 0.4551 0.043 Uiso 1 1 calc R
C12 C 0.0847(4) 0.2110(4) 0.5671(3) 0.0359(8) Uani 1 1 d .
H12 H 0.0440 0.2191 0.6428 0.043 Uiso 1 1 calc R
C13 C 0.2433(4) 0.2369(4) 0.5696(3) 0.0332(7) Uani 1 1 d .
H13 H 0.3102 0.2646 0.6460 0.040 Uiso 1 1 calc R
C14 C 0.3003(4) 0.2208(3) 0.4561(3) 0.0258(6) Uani 1 1 d .
C15 C 0.4623(4) 0.2419(3) 0.4294(3) 0.0255(6) Uani 1 1 d .
C16 C 0.4583(4) 0.2172(3) 0.3038(3) 0.0283(7) Uani 1 1 d .
C17 C 0.5956(4) 0.2791(3) 0.5300(3) 0.0279(7) Uani 1 1 d .
C18 C 0.5677(4) 0.1876(4) 0.6205(3) 0.0380(8) Uani 1 1 d .
H18 H 0.4658 0.1019 0.6165 0.046 Uiso 1 1 calc R
C19 C 0.6900(5) 0.2230(5) 0.7160(3) 0.0487(10) Uani 1 1 d .
H19 H 0.6710 0.1602 0.7755 0.058 Uiso 1 1 calc R
C20 C 0.8392(5) 0.3500(5) 0.7240(3) 0.0503(10) Uani 1 1 d .
H20 H 0.9208 0.3745 0.7897 0.060 Uiso 1 1 calc R
C21 C 0.8691(4) 0.4413(5) 0.6356(3) 0.0455(9) Uani 1 1 d .
H21 H 0.9712 0.5272 0.6408 0.055 Uiso 1 1 calc R
C22 C 0.7476(4) 0.4061(4) 0.5386(3) 0.0351(8) Uani 1 1 d .
H22 H 0.7685 0.4683 0.4786 0.042 Uiso 1 1 calc R
I1 I 0.63468(3) 0.20511(3) 0.20211(2) 0.04340(9) Uani 1 1 d .
O1 O 0.1464(3) -0.1017(3) -0.0421(2) 0.0440(6) Uani 1 1 d .
O2 O 0.2213(3) 0.0178(2) 0.16056(18) 0.0309(5) Uani 1 1 d .

loop_
_atom_site_aniso_label
_atom_site_aniso_U_11
_atom_site_aniso_U_22
_atom_site_aniso_U_33
_atom_site_aniso_U_23
_atom_site_aniso_U_13
_atom_site_aniso_U_12
C1 0.0264(17) 0.0417(19) 0.0208(15) 0.0049(14) 0.0038(13) 0.0150(15)
C2 0.0274(17) 0.0402(18) 0.0203(15) 0.0094(13) 0.0056(12) 0.0156(15)
C3 0.045(2) 0.054(2) 0.0210(16) 0.0129(15) 0.0033(15) 0.0207(18)
C4 0.054(2) 0.062(3) 0.0339(19) 0.0284(18) 0.0096(17) 0.029(2)
C5 0.053(2) 0.042(2) 0.045(2) 0.0195(17) 0.0152(18) 0.0256(19)
C6 0.041(2) 0.0387(19) 0.0284(17) 0.0076(14) 0.0081(15) 0.0195(17)
C7 0.0266(16) 0.0375(18) 0.0217(15) 0.0104(13) 0.0058(12) 0.0179(14)
C8 0.0289(17) 0.0342(17) 0.0184(14) 0.0041(13) -0.0001(12) 0.0162(14)
C9 0.0293(17) 0.0279(16) 0.0222(15) 0.0095(12) 0.0064(13) 0.0133(14)
C10 0.0312(18) 0.0350(18) 0.0269(16) 0.0060(14) 0.0002(14) 0.0150(15)
C11 0.0292(18) 0.0408(19) 0.0400(19) 0.0121(15) 0.0097(15) 0.0182(16)
C12 0.039(2) 0.047(2) 0.0280(17) 0.0133(15) 0.0140(15) 0.0229(17)
C13 0.0396(19) 0.0418(19) 0.0209(15) 0.0098(14) 0.0040(14) 0.0207(16)
C14 0.0292(17) 0.0288(16) 0.0204(14) 0.0090(12) 0.0035(12) 0.0136(14)
C15 0.0280(16) 0.0247(16) 0.0232(15) 0.0074(12) 0.0020(12) 0.0115(14)
C16 0.0276(17) 0.0332(17) 0.0264(16) 0.0089(13) 0.0053(13) 0.0156(14)
C17 0.0316(17) 0.0309(17) 0.0236(15) 0.0032(13) -0.0005(13) 0.0181(15)
C18 0.046(2) 0.0345(18) 0.0358(18) 0.0115(15) -0.0004(15) 0.0202(17)
C19 0.070(3) 0.055(2) 0.035(2) 0.0122(18) -0.0044(19) 0.043(2)
C20 0.053(3) 0.073(3) 0.0327(19) -0.0086(19) -0.0154(17) 0.045(2)
C21 0.0292(19) 0.053(2) 0.048(2) -0.0063(18) -0.0036(16) 0.0202(18)
C22 0.0356(19) 0.0370(19) 0.0338(17) 0.0078(15) 0.0041(15) 0.0182(16)
I1 0.03954(15) 0.06280(18) 0.03542(13) 0.01414(11) 0.01183(10) 0.02882(12)
O1 0.0504(15) 0.0457(15) 0.0289(12) -0.0028(11) 0.0016(11) 0.0206(13)
O2 0.0399(13) 0.0335(12) 0.0219(10) 0.0066(9) 0.0014(9) 0.0198(11)

loop_
_atom_type_symbol
_atom_type_description
_atom_type_scat_dispersion_real
_atom_type_scat_dispersion_imag
_atom_type_scat_source
C C 0.0033 0.0016 'International Tables Vol C Tables 4.2.6.8 and 6.1.1.4'
H H 0.0000 0.0000 'International Tables Vol C Tables 4.2.6.8 and 6.1.1.4'
I I -0.4742 1.8119 'International Tables Vol C Tables 4.2.6.8 and 6.1.1.4'
O O 0.0106 0.0060 'International Tables Vol C Tables 4.2.6.8 and 6.1.1.4'

loop_
_geom_angle_atom_site_label_1
_geom_angle_atom_site_label_2
_geom_angle_atom_site_label_3
_geom_angle
O1 C1 O2 121.0(3)
O1 C1 C2 131.4(3)
O2 C1 C2 107.7(2)
C7 C2 C3 121.6(3)
C7 C2 C1 109.0(3)
C3 C2 C1 129.3(3)
C4 C3 C2 117.6(3)
C4 C3 H3 121.2
C2 C3 H3 121.2
C3 C4 C5 120.8(3)
C3 C4 H4 119.6
C5 C4 H4 119.6
C4 C5 C6 121.7(3)
C4 C5 H5 119.1
C6 C5 H5 119.1
C7 C6 C5 117.5(3)
C7 C6 H6 121.3
C5 C6 H6 121.3
C2 C7 C6 120.8(3)
C2 C7 C8 108.7(3)
C6 C7 C8 130.5(3)
O2 C8 C7 103.4(2)
O2 C8 C9 110.7(2)
C7 C8 C9 115.9(2)
O2 C8 C16 108.5(2)
C7 C8 C16 116.7(3)
C9 C8 C16 101.7(2)
C10 C9 C14 121.5(3)
C10 C9 C8 129.6(3)
C14 C9 C8 108.8(3)
C9 C10 C11 118.5(3)
C9 C10 H10 120.7
C11 C10 H10 120.7
C12 C11 C10 120.2(3)
C12 C11 H11 119.9
C10 C11 H11 119.9
C11 C12 C13 121.4(3)
C11 C12 H12 119.3
C13 C12 H12 119.3
C14 C13 C12 118.5(3)
C14 C13 H13 120.8
C12 C13 H13 120.8
C13 C14 C9 119.9(3)
C13 C14 C15 130.6(3)
C9 C14 C15 109.5(2)
C16 C15 C17 129.5(3)
C16 C15 C14 107.7(3)
C17 C15 C14 122.7(2)
C15 C16 C8 112.3(3)
C15 C16 I1 127.8(2)
C8 C16 I1 119.4(2)
C22 C17 C18 118.6(3)
C22 C17 C15 121.5(3)
C18 C17 C15 119.9(3)
C19 C18 C17 120.4(3)
C19 C18 H18 119.8
C17 C18 H18 119.8
C20 C19 C18 120.3(4)
C20 C19 H19 119.9
C18 C19 H19 119.9
C19 C20 C21 120.2(3)
C19 C20 H20 119.9
C21 C20 H20 119.9
C20 C21 C22 120.0(4)
C20 C21 H21 120.0
C22 C21 H21 120.0
C17 C22 C21 120.5(3)
C17 C22 H22 119.7
C21 C22 H22 119.7
C1 O2 C8 110.9(2)

loop_
_geom_bond_atom_site_label_1
_geom_bond_atom_site_label_2
_geom_bond_distance
C1 O1 1.198(4)
C1 O2 1.369(3)
C1 C2 1.463(5)
C2 C7 1.374(4)
C2 C3 1.387(4)
C3 C4 1.367(5)
C3 H3 0.9300
C4 C5 1.379(5)
C4 H4 0.9300
C5 C6 1.380(5)
C5 H5 0.9300
C6 C7 1.378(4)
C6 H6 0.9300
C7 C8 1.502(4)
C8 O2 1.462(3)
C8 C9 1.517(4)
C8 C16 1.522(4)
C9 C10 1.367(4)
C9 C14 1.394(4)
C10 C11 1.388(4)
C10 H10 0.9300
C11 C12 1.379(5)
C11 H11 0.9300
C12 C13 1.382(4)
C12 H12 0.9300
C13 C14 1.382(4)
C13 H13 0.9300
C14 C15 1.482(4)
C15 C16 1.340(4)
C15 C17 1.477(4)
C16 I1 2.073(3)
C17 C22 1.380(4)
C17 C18 1.389(4)
C18 C19 1.375(5)
C18 H18 0.9300
C19 C20 1.365(6)
C19 H19 0.9300
C20 C21 1.367(5)
C20 H20 0.9300
C21 C22 1.381(5)
C21 H21 0.9300
C22 H22 0.9300

loop_
_geom_torsion_atom_site_label_1
_geom_torsion_atom_site_label_2
_geom_torsion_atom_site_label_3
_geom_torsion_atom_site_label_4
_geom_torsion
O1 C1 C2 C7 -178.3(3)
O2 C1 C2 C7 2.4(3)
O1 C1 C2 C3 5.0(6)
O2 C1 C2 C3 -174.4(3)
C7 C2 C3 C4 0.0(5)
C1 C2 C3 C4 176.4(3)
C2 C3 C4 C5 0.1(5)
C3 C4 C5 C6 0.1(6)
C4 C5 C6 C7 -0.3(5)
C3 C2 C7 C6 -0.3(5)
C1 C2 C7 C6 -177.3(3)
C3 C2 C7 C8 178.0(3)
C1 C2 C7 C8 1.0(3)
C5 C6 C7 C2 0.4(5)
C5 C6 C7 C8 -177.4(3)
C2 C7 C8 O2 -3.7(3)
C6 C7 C8 O2 174.3(3)
C2 C7 C8 C9 -125.0(3)
C6 C7 C8 C9 53.0(4)
C2 C7 C8 C16 115.3(3)
C6 C7 C8 C16 -66.6(4)
O2 C8 C9 C10 -67.4(4)
C7 C8 C9 C10 49.9(4)
C16 C8 C9 C10 177.5(3)
O2 C8 C9 C14 114.7(3)
C7 C8 C9 C14 -128.0(3)
C16 C8 C9 C14 -0.4(3)
C14 C9 C10 C11 -2.0(5)
C8 C9 C10 C11 -179.7(3)
C9 C10 C11 C12 1.6(5)
C10 C11 C12 C13 0.1(5)
C11 C12 C13 C14 -1.5(5)
C12 C13 C14 C9 1.1(5)
C12 C13 C14 C15 179.5(3)
C10 C9 C14 C13 0.6(5)
C8 C9 C14 C13 178.7(3)
C10 C9 C14 C15 -178.1(3)
C8 C9 C14 C15 0.1(3)
C13 C14 C15 C16 -178.1(3)
C9 C14 C15 C16 0.4(3)
C13 C14 C15 C17 3.4(5)
C9 C14 C15 C17 -178.1(3)
C17 C15 C16 C8 177.7(3)
C14 C15 C16 C8 -0.7(3)
C17 C15 C16 I1 5.4(5)
C14 C15 C16 I1 -173.0(2)
O2 C8 C16 C15 -116.0(3)
C7 C8 C16 C15 127.7(3)
C9 C8 C16 C15 0.7(3)
O2 C8 C16 I1 57.0(3)
C7 C8 C16 I1 -59.2(3)
C9 C8 C16 I1 173.70(19)
C16 C15 C17 C22 56.5(5)
C14 C15 C17 C22 -125.5(3)
C16 C15 C17 C18 -125.2(4)
C14 C15 C17 C18 52.9(4)
C22 C17 C18 C19 -0.3(5)
C15 C17 C18 C19 -178.7(3)
C17 C18 C19 C20 1.1(5)
C18 C19 C20 C21 -1.2(5)
C19 C20 C21 C22 0.6(5)
C18 C17 C22 C21 -0.3(5)
C15 C17 C22 C21 178.1(3)
C20 C21 C22 C17 0.1(5)
O1 C1 O2 C8 175.7(3)
C2 C1 O2 C8 -4.9(3)
C7 C8 O2 C1 5.3(3)
C9 C8 O2 C1 130.1(2)
C16 C8 O2 C1 -119.2(3)
